data_2007582
loop_
_publ_author_name
'Elgemeie, Galal E.H.'
'Fathy, Nahed M.'
'Jones, Peter G.'

_publ_section_title
;2-Amino-4-(4-chlorophenyl)-5,6-dihydrobenzo[<i>h</i>]quinoline-3-carbonitrile,
 a Strongly Fluorescent Phenanthridine Analogue
;
_journal_issue 9
_journal_name_full 'Acta Crystallographica Section C'
_journal_page_first 1314
_journal_page_last 1316
_journal_paper_doi 10.1107/S0108270198003813
_journal_volume 54
_journal_year 1998
_chemical_formula_moiety 'C20 H14 Cl N3'
_chemical_formula_sum 'C20 H14 Cl N3'
_chemical_formula_weight 331.79
_chemical_name_systematic
;
 4-(4-Chlorophenyl)-2-amino-5,6-dihydro-benzo[f]quinoline-3-carbonitrile
;
_space_group_IT_number 14
_symmetry_cell_setting monoclinic
_symmetry_space_group_name_Hall '-P 2yn'
_symmetry_space_group_name_H-M 'P 1 21/n 1'
_audit_creation_method SHELXL
_cell_angle_alpha 90.00
_cell_angle_beta 90.59(2)
_cell_angle_gamma 90.00
_cell_formula_units_Z 8
_cell_length_a 11.885(3)
_cell_length_b 8.004(2)
_cell_length_c 33.795(7)
_cell_measurement_reflns_used 60
_cell_measurement_temperature 143(2)
_cell_measurement_theta_max 11.5
_cell_measurement_theta_min 10
_cell_volume 3214.7(13)
_computing_cell_refinement DIF4
_computing_data_collection 'DIF4 (Stoe, 1992a)'
_computing_data_reduction 'REDU4 (Stoe, 1992b)'
_computing_molecular_graphics 'XP (Siemens, 1994)'
_computing_publication_material SHELXL93
_computing_structure_refinement 'SHELXL93 (Sheldrick, 1993)'
_computing_structure_solution 'SHELXS86 (Sheldrick, 1990)'
_diffrn_ambient_temperature 143(2)
_diffrn_measurement_device 'Stoe STADI-4'
_diffrn_measurement_method \w_scans
_diffrn_radiation_monochromator graphite
_diffrn_radiation_source 'fine-focus sealed tube'
_diffrn_radiation_type MoK\a
_diffrn_radiation_wavelength 0.71073
_diffrn_reflns_av_R_equivalents 0.0280
_diffrn_reflns_av_sigmaI/netI 0.0429
_diffrn_reflns_limit_h_max 14
_diffrn_reflns_limit_h_min 0
_diffrn_reflns_limit_k_max 4
_diffrn_reflns_limit_k_min -9
_diffrn_reflns_limit_l_max 40
_diffrn_reflns_limit_l_min -40
_diffrn_reflns_number 9267
_diffrn_reflns_theta_max 25.04
_diffrn_reflns_theta_min 3.07
_diffrn_standards_decay_% 2
_diffrn_standards_interval_time 60
_diffrn_standards_number 3
_exptl_absorpt_coefficient_mu 0.243
_exptl_absorpt_correction_type none
_exptl_crystal_colour orange
_exptl_crystal_density_diffrn 1.371
_exptl_crystal_density_meas ?
_exptl_crystal_description tablet
_exptl_crystal_F_000 1376
_exptl_crystal_size_max 0.50
_exptl_crystal_size_mid 0.50
_exptl_crystal_size_min 0.25
_refine_diff_density_max 0.219
_refine_diff_density_min -0.317
_refine_ls_extinction_method none
_refine_ls_goodness_of_fit_all 1.044
_refine_ls_goodness_of_fit_obs 1.057
_refine_ls_hydrogen_treatment 'H atom treatment: NH~2~ free, others riding'
_refine_ls_matrix_type full
_refine_ls_number_parameters 449
_refine_ls_number_reflns 5675
_refine_ls_number_restraints 0
_refine_ls_restrained_S_all 1.044
_refine_ls_restrained_S_obs 1.057
_refine_ls_R_factor_all 0.0676
_refine_ls_R_factor_obs .0440
_refine_ls_shift/esd_max 0.000
_refine_ls_shift/esd_mean 0.000
_refine_ls_structure_factor_coef Fsqd
_refine_ls_weighting_details 'w = 1/[\s^2^(Fo^2^)+(0.0361P)^2^+1.6551P] where P=(Fo^2^+2Fc^2^)/3'
_refine_ls_weighting_scheme calc
_refine_ls_wR_factor_all 0.1071
_refine_ls_wR_factor_obs .0928
_reflns_number_observed 4268
_reflns_number_total 5675
_reflns_observed_criterion >2sigma(I)
_cod_data_source_file bm1235.cif
_cod_data_source_block bm1235
_cod_depositor_comments
;
The following automatic conversions were performed:

'_exptl_crystal_density_meas' value 'not measured' was changed to '?'
- the value is perceived as not measured.

Automatic conversion script
Id: cif_fix_values 3008 2015-01-20 13:52:24Z robertas 

The following automatic conversions were performed:

'_refine_ls_weighting_scheme' value 'calc w =
1/[\s^2^(Fo^2^)+(0.0361P)^2^+1.6551P] where P=(Fo^2^+2Fc^2^)/3' was
changed to 'calc'. New tag '_refine_ls_weighting_details' was
created. The value of the new tag was set to 'w =
1/[\s^2^(Fo^2^)+(0.0361P)^2^+1.6551P] where P=(Fo^2^+2Fc^2^)/3'.

Automatic conversion script
Id: cif_fix_values 3143 2015-03-26 13:38:13Z robertas 
;
_cod_original_cell_volume 3214.6(13)
_cod_original_sg_symbol_H-M 'P 21/n'
_cod_database_code 2007582

loop_
_symmetry_equiv_pos_as_xyz
'x, y, z'
'-x+1/2, y+1/2, -z+1/2'
'-x, -y, -z'
'x-1/2, -y-1/2, z-1/2'

loop_
_atom_site_aniso_label
_atom_site_aniso_U_11
_atom_site_aniso_U_22
_atom_site_aniso_U_33
_atom_site_aniso_U_12
_atom_site_aniso_U_13
_atom_site_aniso_U_23
N1 .0238(9) .0214(10) .0318(10) -.0007(8) .0056(8) .0000(8)
C2 .0268(12) .0213(12) .0298(12) .0009(10) .0062(9) .0023(10)
C3 .0261(11) .0197(11) .0281(11) -.0004(9) .0034(9) .0018(9)
C4 .0231(11) .0209(12) .0238(10) -.0019(9) .0018(8) .0031(9)
C4a .0222(10) .0219(12) .0237(10) -.0005(9) .0018(8) .0020(9)
C5 .0244(11) .0255(13) .0299(11) -.0021(10) .0036(9) -.0014(10)
C6 .0264(12) .0261(13) .0374(13) .0018(10) .0026(10) -.0036(10)
C6a .0328(12) .0248(13) .0251(11) -.0032(10) .0034(9) .0011(10)
C7 .0393(14) .0289(14) .0366(13) -.0023(11) .0057(11) -.0081(11)
C8 .0468(15) .0332(15) .0432(14) -.0129(13) .0070(12) -.0129(12)
C9 .0347(13) .0420(16) .0418(14) -.0146(12) .0027(11) -.0084(12)
C10 .0269(12) .0348(14) .0354(13) -.0059(11) .0047(10) -.0025(11)
C10a .0289(11) .0239(12) .0239(11) -.0049(10) .0050(9) .0014(9)
C10b .0236(11) .0221(12) .0238(11) .0002(9) .0020(8) .0035(9)
C11 .0219(11) .0185(11) .0304(11) -.0002(9) .0015(9) .0010(9)
C12 .0254(11) .0240(12) .0304(12) -.0010(10) .0002(9) -.0005(10)
C13 .0275(12) .0281(13) .0327(12) -.0033(10) .0054(9) .0023(10)
C14 .0207(11) .0269(13) .0428(13) -.0029(10) -.0004(10) .0010(11)
C15 .0299(12) .0299(14) .0358(13) -.0041(11) -.0063(10) -.0006(11)
C16 .0290(12) .0290(13) .0294(12) .0001(10) .0025(9) .0013(10)
N17 .0332(11) .0300(12) .0552(13) -.0017(10) .0086(10) -.0110(11)
C17 .0245(12) .0275(14) .0349(12) -.0012(10) .0084(9) .0001(11)
Cl .0273(3) .0540(4) .0575(4) -.0151(3) -.0022(3) .0023(3)
N3 .0265(11) .0298(13) .0524(14) -.0021(10) .0112(10) -.0112(11)
N1' .0245(10) .0349(12) .0346(11) -.0026(9) .0011(8) .0057(9)
C2' .0264(12) .0336(14) .0344(12) -.0052(11) .0007(9) .0024(11)
C3' .0221(11) .0326(14) .0343(12) -.0022(10) .0009(9) -.0008(11)
C4' .0260(11) .0303(13) .0271(11) -.0052(10) .0012(9) -.0022(10)
C4a' .0259(11) .0307(13) .0257(11) -.0034(10) .0004(9) .0012(10)
C5' .0296(12) .0329(14) .0325(12) -.0013(11) .0017(10) .0049(11)
C6' .0334(13) .0347(14) .0326(12) .0049(11) .0017(10) .0024(11)
C6a' .0274(12) .0416(15) .0245(11) .0026(11) .0019(9) .0043(11)
C7' .0319(13) .0473(17) .0342(13) .0093(12) .0038(10) .0056(12)
C8' .0249(12) .064(2) .0371(14) .0067(13) .0014(10) .0115(13)
C9' .0265(12) .0562(18) .0371(14) -.0085(13) -.0019(10) .0140(13)
C10' .0270(12) .0408(15) .0346(13) -.0050(11) .0011(10) .0081(11)
C10" .0241(11) .0387(14) .0228(11) -.0029(11) .0012(9) .0053(10)
C10# .0254(11) .0328(14) .0259(11) -.0015(10) .0020(9) .0027(10)
C11' .0237(11) .0273(13) .0372(13) -.0020(10) .0038(9) .0019(11)
C12' .0376(14) .0386(16) .0513(15) -.0109(13) .0098(12) -.0093(13)
C13' .0377(15) .0325(15) .076(2) -.0105(12) .0102(14) -.0113(14)
C14' .0232(12) .0291(14) .0700(18) .0043(11) .0127(12) .0146(13)
C15' .0368(14) .0563(19) .0465(15) -.0006(14) .0124(12) .0093(14)
C16' .0374(14) .0474(17) .0420(14) -.0138(13) .0057(11) -.0041(13)
N17' .0279(12) .0365(13) .0694(15) -.0020(10) .0004(10) .0000(11)
C17' .0276(13) .0277(13) .0450(14) -.0060(11) .0026(10) .0016(11)
Cl' .0404(4) .0465(5) .1146(7) -.0054(4) .0260(4) .0288(5)
N3' .0259(12) .0368(14) .0720(16) -.0013(11) -.0008(11) .0227(12)

loop_
_atom_site_label
_atom_site_fract_x
_atom_site_fract_y
_atom_site_fract_z
_atom_site_U_iso_or_equiv
_atom_site_thermal_displace_type
_atom_site_calc_flag
_atom_site_refinement_flags
_atom_site_occupancy
_atom_site_disorder_group
_atom_site_type_symbol
N1 .31615(14) .4046(2) .20391(5) .0256(4) Uani d . 1 . N
C2 .33743(18) .5522(3) .22117(6) .0259(5) Uani d . 1 . C
C3 .44684(17) .6219(3) .22098(6) .0246(5) Uani d . 1 . C
C4 .53370(17) .5390(3) .20130(6) .0226(5) Uani d . 1 . C
C4a .51052(17) .3850(3) .18353(6) .0226(5) Uani d . 1 . C
C5 .59750(18) .2815(3) .16245(6) .0266(5) Uani d . 1 . C
H5A .6731 .3092 .1731 .032 Uiso calc R 1 . H
H5B .5962 .3098 .1339 .032 Uiso calc R 1 . H
C6 .57643(18) .0945(3) .16735(7) .0300(5) Uani d . 1 . C
H6A .6271 .0316 .1497 .036 Uiso calc R 1 . H
H6B .5940 .0614 .1950 .036 Uiso calc R 1 . H
C6a .45661(18) .0501(3) .15775(6) .0275(5) Uani d . 1 . C
C7 .4284(2) -.1029(3) .14093(7) .0349(6) Uani d . 1 . C
H7 .4859 -.1802 .1344 .042 Uiso calc R 1 . H
C8 .3171(2) -.1431(3) .13358(7) .0410(6) Uani d . 1 . C
H8 .2987 -.2488 .1225 .049 Uiso calc R 1 . H
C9 .2324(2) -.0312(3) .14222(7) .0395(6) Uani d . 1 . C
H9 .1562 -.0586 .1364 .047 Uiso calc R 1 . H
C10 .25876(19) .1209(3) .15940(7) .0323(5) Uani d . 1 . C
H10 .2005 .1975 .1657 .039 Uiso calc R 1 . H
C10a .37096(18) .1621(3) .16754(6) .0255(5) Uani d . 1 . C
C10b .40017(17) .3238(3) .18587(6) .0232(5) Uani d . 1 . C
C11 .64791(17) .6145(3) .20001(6) .0236(5) Uani d . 1 . C
C12 .70083(17) .6405(3) .16388(6) .0266(5) Uani d . 1 . C
H12 .6629 .6111 .1400 .032 Uiso calc R 1 . H
C13 .80784(18) .7085(3) .16225(7) .0294(5) Uani d . 1 . C
H13 .8430 .7271 .1375 .035 Uiso calc R 1 . H
C14 .86246(18) .7487(3) .19718(7) .0301(5) Uani d . 1 . C
C15 .81195(19) .7262(3) .23298(7) .0319(5) Uani d . 1 . C
H15 .8502 .7568 .2567 .038 Uiso calc R 1 . H
C16 .70495(18) .6587(3) .23450(7) .0291(5) Uani d . 1 . C
H16 .6702 .6424 .2594 .035 Uiso calc R 1 . H
N17 .46960(17) .9038(3) .25695(6) .0394(5) Uani d . 1 . N
C17 .46262(18) .7792(3) .24033(7) .0289(5) Uani d . 1 . C
Cl .99864(5) .82761(9) .19612(2) .04626(19) Uani d . 1 . Cl
N3 .24995(18) .6312(3) .23789(7) .0362(5) Uani d . 1 . N
H01 .260(2) .716(4) .2537(8) .049(8) Uiso d . 1 . H
H02 .186(2) .584(4) .2372(8) .052(9) Uiso d . 1 . H
N1' .37615(15) .8042(3) .03213(5) .0313(5) Uani d . 1 . N
C2' .26728(18) .8440(3) .02869(7) .0314(5) Uani d . 1 . C
C3' .18206(18) .7363(3) .04223(7) .0297(5) Uani d . 1 . C
C4' .21058(18) .5813(3) .05828(6) .0278(5) Uani d . 1 . C
C4a' .32349(18) .5351(3) .05966(6) .0274(5) Uani d . 1 . C
C5' .36564(19) .3722(3) .07632(7) .0317(5) Uani d . 1 . C
H5'1 .3063 .2861 .0734 .038 Uiso calc R 1 . H
H5'2 .3822 .3858 .1049 .038 Uiso calc R 1 . H
C6' .47160(19) .3141(3) .05530(7) .0336(6) Uani d . 1 . C
H6'1 .5025 .2144 .0689 .040 Uiso calc R 1 . H
H6'2 .4525 .2823 .0277 .040 Uiso calc R 1 . H
C6a' .55903(19) .4507(3) .05513(6) .0311(5) Uani d . 1 . C
C7' .6742(2) .4171(4) .05753(7) .0378(6) Uani d . 1 . C
H7' .6994 .3045 .0588 .045 Uiso calc R 1 . H
C8' .7517(2) .5447(4) .05808(7) .0419(7) Uani d . 1 . C
H8' .8297 .5196 .0596 .050 Uiso calc R 1 . H
C9' .7167(2) .7096(4) .05649(7) .0400(6) Uani d . 1 . C
H9' .7704 .7975 .0577 .048 Uiso calc R 1 . H
C10' .60280(18) .7457(3) .05319(7) .0341(6) Uani d . 1 . C
H10' .5784 .8586 .0518 .041 Uiso calc R 1 . H
C10" .52414(18) .6168(3) .05193(6) .0285(5) Uani d . 1 . C
C10# .40241(18) .6543(3) .04740(6) .0280(5) Uani d . 1 . C
C11' .12172(18) .4719(3) .07524(7) .0294(5) Uani d . 1 . C
C12' .0704(2) .3500(3) .05262(8) .0424(6) Uani d . 1 . C
H12' .0902 .3375 .0256 .051 Uiso calc R 1 . H
C13' -.0099(2) .2454(3) .06895(9) .0487(7) Uani d . 1 . C
H13' -.0448 .1612 .0533 .058 Uiso calc R 1 . H
C14' -.03844(19) .2644(3) .10774(8) .0407(7) Uani d . 1 . C
C15' .0100(2) .3861(4) .13092(8) .0464(7) Uani d . 1 . C
H15' -.0114 .3994 .1578 .056 Uiso calc R 1 . H
C16' .0906(2) .4894(4) .11444(7) .0422(6) Uani d . 1 . C
H16' .1251 .5735 .1303 .051 Uiso calc R 1 . H
N17' -.02207(17) .8417(3) .03506(7) .0446(6) Uani d . 1 . N
C17' .0677(2) .7908(3) .03915(7) .0334(6) Uani d . 1 . C
Cl' -.13884(6) .13186(10) .12771(3) .0670(3) Uani d . 1 . Cl
N3' .2430(2) .9944(3) .01186(7) .0449(6) Uani d . 1 . N
H01' .174(3) 1.029(4) .0066(8) .051(8) Uiso d . 1 . H
H02' .300(3) 1.059(4) .0052(9) .070(10) Uiso d . 1 . H

loop_
_atom_type_symbol
_atom_type_description
_atom_type_scat_dispersion_real
_atom_type_scat_dispersion_imag
_atom_type_scat_source
C C 0.0033 0.0016 'International Tables Vol C Tables 4.2.6.8 and 6.1.1.4'
H H 0.0000 0.0000 'International Tables Vol C Tables 4.2.6.8 and 6.1.1.4'
N N 0.0061 0.0033 'International Tables Vol C Tables 4.2.6.8 and 6.1.1.4'
Cl Cl 0.1484 0.1585 'International Tables Vol C Tables 4.2.6.8 and 6.1.1.4'

loop_
_geom_angle_atom_site_label_1
_geom_angle_atom_site_label_2
_geom_angle_atom_site_label_3
_geom_angle
_geom_angle_publ_flag
C2 N1 C10b 118.97(18) ?
N1 C2 N3 117.0(2) ?
N1 C2 C3 120.99(19) ?
N3 C2 C3 122.0(2) ?
C4 C3 C2 119.8(2) ?
C4 C3 C17 122.70(19) ?
C2 C3 C17 117.48(19) ?
C4a C4 C3 118.62(19) ?
C4a C4 C11 121.43(19) ?
C3 C4 C11 119.95(19) ?
C4 C4a C10b 117.65(19) ?
C4 C4a C5 123.67(18) ?
C10b C4a C5 118.68(19) ?
C4a C5 C6 111.91(18) ?
C6a C6 C5 111.42(19) ?
C7 C6a C10a 119.2(2) ?
C7 C6a C6 121.5(2) ?
C10a C6a C6 119.3(2) ?
C8 C7 C6a 120.4(2) ?
C7 C8 C9 120.6(2) ?
C8 C9 C10 119.8(2) ?
C9 C10 C10a 120.1(2) ?
C10 C10a C6a 119.8(2) ?
C10 C10a C10b 120.6(2) y
C6a C10a C10b 119.54(19) ?
N1 C10b C4a 123.9(2) ?
N1 C10b C10a 116.14(18) y
C4a C10b C10a 119.93(19) ?
C16 C11 C12 118.44(19) ?
C16 C11 C4 121.12(19) ?
C12 C11 C4 120.43(19) ?
C13 C12 C11 121.1(2) ?
C14 C13 C12 118.8(2) ?
C15 C14 C13 121.3(2) ?
C15 C14 Cl 118.91(18) ?
C13 C14 Cl 119.82(17) ?
C14 C15 C16 119.8(2) ?
C15 C16 C11 120.6(2) ?
N17 C17 C3 176.1(2) ?
C2' N1' C10# 117.9(2) ?
N1' C2' N3' 116.6(2) ?
N1' C2' C3' 121.6(2) ?
N3' C2' C3' 121.8(2) ?
C4' C3' C2' 119.9(2) ?
C4' C3' C17' 121.8(2) ?
C2' C3' C17' 118.4(2) ?
C4a' C4' C3' 118.6(2) ?
C4a' C4' C11' 121.2(2) ?
C3' C4' C11' 120.1(2) ?
C4' C4a' C10# 117.2(2) ?
C4' C4a' C5' 124.0(2) ?
C10# C4a' C5' 118.61(19) ?
C4a' C5' C6' 111.31(19) ?
C6a' C6' C5' 110.7(2) ?
C10" C6a' C7' 118.6(2) ?
C10" C6a' C6' 119.1(2) ?
C7' C6a' C6' 122.3(2) ?
C8' C7' C6a' 120.9(2) ?
C7' C8' C9' 120.5(2) ?
C8' C9' C10' 119.6(2) ?
C9' C10' C10" 120.1(2) ?
C10' C10" C6a' 120.3(2) ?
C10' C10" C10# 120.4(2) y
C6a' C10" C10# 119.3(2) ?
N1' C10# C4a' 124.6(2) ?
N1' C10# C10" 116.3(2) y
C4a' C10# C10" 119.1(2) ?
C12' C11' C16' 118.8(2) ?
C12' C11' C4' 120.9(2) ?
C16' C11' C4' 120.3(2) ?
C11' C12' C13' 120.6(2) ?
C14' C13' C12' 119.5(3) ?
C13' C14' C15' 121.3(2) ?
C13' C14' Cl' 118.8(2) ?
C15' C14' Cl' 119.8(2) ?
C14' C15' C16' 118.7(2) ?
C11' C16' C15' 121.1(2) ?
N17' C17' C3' 175.8(3) ?

loop_
_geom_bond_atom_site_label_1
_geom_bond_atom_site_label_2
_geom_bond_site_symmetry_2
_geom_bond_distance
_geom_bond_publ_flag
N1 C2 . 1.341(3) y
N1 C10b . 1.341(3) y
C2 N3 . 1.346(3) y
C2 C3 . 1.415(3) ?
C3 C4 . 1.401(3) ?
C3 C17 . 1.430(3) ?
C4 C4a . 1.397(3) ?
C4 C11 . 1.487(3) ?
C4a C10b . 1.403(3) ?
C4a C5 . 1.510(3) ?
C5 C6 . 1.527(3) ?
C6 C6a . 1.500(3) ?
C6a C7 . 1.389(3) ?
C6a C10a . 1.399(3) ?
C7 C8 . 1.381(3) ?
C8 C9 . 1.382(4) ?
C9 C10 . 1.383(3) ?
C10 C10a . 1.398(3) ?
C10a C10b . 1.475(3) ?
C11 C16 . 1.388(3) ?
C11 C12 . 1.395(3) ?
C12 C13 . 1.385(3) ?
C13 C14 . 1.380(3) ?
C14 C15 . 1.368(3) ?
C14 Cl . 1.738(2) ?
C15 C16 . 1.383(3) ?
N17 C17 . 1.147(3) ?
N1' C2' . 1.337(3) y
N1' C10# . 1.342(3) y
N17' C17' . 1.149(3) ?
C2' N3' . 1.361(3) y
C2' C3' . 1.410(3) ?
C3' C4' . 1.395(3) ?
C3' C17' . 1.430(3) ?
C4' C4a' . 1.392(3) ?
C4' C11' . 1.491(3) ?
C4a' C10# . 1.404(3) ?
C4a' C5' . 1.504(3) ?
C5' C6' . 1.525(3) ?
C6' C6a' . 1.509(3) ?
C6a' C10" . 1.396(3) ?
C6a' C7' . 1.397(3) ?
C7' C8' . 1.375(4) ?
C8' C9' . 1.384(4) ?
C9' C10' . 1.388(3) ?
C10' C10" . 1.393(3) ?
C10" C10# . 1.484(3) ?
C11' C12' . 1.377(3) ?
C11' C16' . 1.386(3) ?
C12' C13' . 1.389(4) ?
C13' C14' . 1.366(4) ?
C14' C15' . 1.373(4) ?
C14' Cl' . 1.738(2) ?
C15' C16' . 1.387(3) ?

loop_
_geom_hbond_atom_site_label_D
_geom_hbond_atom_site_label_H
_geom_hbond_atom_site_label_A
_geom_hbond_site_symmetry_A
_geom_hbond_distance_DH
_geom_hbond_distance_HA
_geom_hbond_distance_DA
_geom_hbond_angle_DHA
_geom_hbond_publ_flag
N3 H01 N1 2_555 0.87(3) 2.27(3) 3.050(3) 148(2) y
N3 H02 N17 2_545 0.85(3) 2.35(3) 3.188(3) 167(3) y
N3' H01' N17' 3_575 0.88(3) 2.51(3) 3.324(3) 155(2) y

loop_
_geom_torsion_atom_site_label_1
_geom_torsion_atom_site_label_2
_geom_torsion_atom_site_label_3
_geom_torsion_atom_site_label_4
_geom_torsion
_geom_torsion_publ_flag
C10b N1 C2 N3 178.1(2) ?
C10b N1 C2 C3 -0.8(3) ?
N1 C2 C3 C4 2.3(3) ?
N3 C2 C3 C4 -176.5(2) ?
N1 C2 C3 C17 -179.48(19) ?
N3 C2 C3 C17 1.7(3) ?
C2 C3 C4 C4a -2.5(3) ?
C17 C3 C4 C4a 179.46(19) ?
C2 C3 C4 C11 178.14(19) ?
C17 C3 C4 C11 0.1(3) ?
C3 C4 C4a C10b 1.2(3) ?
C11 C4 C4a C10b -179.43(18) ?
C3 C4 C4a C5 -178.29(19) ?
C11 C4 C4a C5 1.1(3) ?
C4 C4a C5 C6 146.4(2) y
C10b C4a C5 C6 -33.1(3) ?
C4a C5 C6 C6a 49.8(2) y
C5 C6 C6a C7 147.3(2) y
C5 C6 C6a C10a -35.6(3) ?
C10a C6a C7 C8 0.7(3) ?
C6 C6a C7 C8 177.8(2) ?
C6a C7 C8 C9 1.0(4) ?
C7 C8 C9 C10 -1.8(4) ?
C8 C9 C10 C10a 0.8(4) ?
C9 C10 C10a C6a 0.9(3) ?
C9 C10 C10a C10b -180.0(2) ?
C7 C6a C10a C10 -1.6(3) ?
C6 C6a C10a C10 -178.8(2) ?
C7 C6a C10a C10b 179.2(2) ?
C6 C6a C10a C10b 2.0(3) ?
C2 N1 C10b C4a -0.5(3) ?
C2 N1 C10b C10a 179.96(18) ?
C4 C4a C10b N1 0.3(3) ?
C5 C4a C10b N1 179.81(19) ?
C4 C4a C10b C10a 179.85(18) ?
C5 C4a C10b C10a -0.7(3) ?
C10 C10a C10b N1 18.1(3) ?
C6a C10a C10b N1 -162.81(19) ?
C10 C10a C10b C4a -161.5(2) ?
C6a C10a C10b C4a 17.6(3) ?
C4a C4 C11 C16 -124.0(2) ?
C3 C4 C11 C16 55.4(3) ?
C4a C4 C11 C12 55.2(3) y
C3 C4 C11 C12 -125.4(2) ?
C16 C11 C12 C13 0.1(3) ?
C4 C11 C12 C13 -179.1(2) ?
C11 C12 C13 C14 0.8(3) ?
C12 C13 C14 C15 -1.5(4) ?
C12 C13 C14 Cl 177.80(18) ?
C13 C14 C15 C16 1.3(4) ?
Cl C14 C15 C16 -177.99(18) ?
C14 C15 C16 C11 -0.4(4) ?
C12 C11 C16 C15 -0.3(3) ?
C4 C11 C16 C15 178.9(2) ?
C4 C3 C17 N17 -164.(4) ?
C2 C3 C17 N17 18.(4) ?
C10# N1' C2' N3' -177.8(2) ?
C10# N1' C2' C3' 2.9(3) ?
N1' C2' C3' C4' -2.5(3) ?
N3' C2' C3' C4' 178.2(2) ?
N1' C2' C3' C17' 177.2(2) ?
N3' C2' C3' C17' -2.1(4) ?
C2' C3' C4' C4a' -1.5(3) ?
C17' C3' C4' C4a' 178.8(2) ?
C2' C3' C4' C11' 175.7(2) ?
C17' C3' C4' C11' -4.0(3) ?
C3' C4' C4a' C10# 4.7(3) ?
C11' C4' C4a' C10# -172.4(2) ?
C3' C4' C4a' C5' 179.7(2) ?
C11' C4' C4a' C5' 2.6(3) ?
C4' C4a' C5' C6' 149.1(2) y
C10# C4a' C5' C6' -36.0(3) ?
C4a' C5' C6' C6a' 52.4(2) y
C5' C6' C6a' C10" -34.7(3) ?
C5' C6' C6a' C7' 146.1(2) y
C10" C6a' C7' C8' 2.1(3) ?
C6' C6a' C7' C8' -178.7(2) ?
C6a' C7' C8' C9' 0.4(4) ?
C7' C8' C9' C10' -1.8(4) ?
C8' C9' C10' C10" 0.7(3) ?
C9' C10' C10" C6a' 1.8(3) ?
C9' C10' C10" C10# -178.5(2) ?
C7' C6a' C10" C10' -3.2(3) ?
C6' C6a' C10" C10' 177.6(2) ?
C7' C6a' C10" C10# 177.07(19) ?
C6' C6a' C10" C10# -2.1(3) ?
C2' N1' C10# C4a' 0.7(3) ?
C2' N1' C10# C10" -178.1(2) ?
C4' C4a' C10# N1' -4.6(3) ?
C5' C4a' C10# N1' -179.9(2) ?
C4' C4a' C10# C10" 174.24(19) ?
C5' C4a' C10# C10" -1.1(3) ?
C10' C10" C10# N1' 20.9(3) ?
C6a' C10" C10# N1' -159.4(2) ?
C10' C10" C10# C4a' -158.0(2) ?
C6a' C10" C10# C4a' 21.7(3) ?
C4a' C4' C11' C12' -88.9(3) y
C3' C4' C11' C12' 94.0(3) ?
C4a' C4' C11' C16' 90.0(3) ?
C3' C4' C11' C16' -87.1(3) ?
C16' C11' C12' C13' -0.8(4) ?
C4' C11' C12' C13' 178.1(2) ?
C11' C12' C13' C14' 0.3(4) ?
C12' C13' C14' C15' 0.6(4) ?
C12' C13' C14' Cl' -179.8(2) ?
C13' C14' C15' C16' -1.0(4) ?
Cl' C14' C15' C16' 179.4(2) ?
C12' C11' C16' C15' 0.4(4) ?
C4' C11' C16' C15' -178.5(2) ?
C14' C15' C16' C11' 0.5(4) ?
C4' C3' C17' N17' -163.(4) ?
C2' C3' C17' N17' 17.(4) ?

loop_
_cod_related_entry_id
_cod_related_entry_database
_cod_related_entry_code
1 ChemSpider 24729426
